data_7157833
loop_
_publ_author_name
'Hsueh, Nai-Chen'
'Chen, Shin-Mei'
'Lin, Chun-Yi'
'Chang, Meng-Yang'

_publ_section_title
;
 HCl-mediated cascade cyclocondensation of oxygenated arylacetic acids
 with arylaldehydes: one-pot synthesis of 1-arylisoquinolines.
;
_journal_issue 5
_journal_name_full 'Organic &amp; biomolecular chemistry'
_journal_page_first 1047
_journal_page_last 1059
_journal_paper_doi 10.1039/d0ob02431g
_journal_volume 19
_journal_year 2021
_chemical_formula_moiety 'C19 H18 N2 O6'
_chemical_formula_sum 'C19 H18 N2 O6'
_chemical_formula_weight 370.35
_space_group_crystal_system monoclinic
_space_group_IT_number 14
_space_group_name_Hall '-P 2ybc'
_space_group_name_H-M_alt 'P 1 21/c 1'
_atom_sites_solution_hydrogens geom
_atom_sites_solution_primary dual
_audit_creation_date 2020-02-17
_audit_creation_method
;
Olex2 1.3-ac4
(compiled 2019.04.23 svn.r3594 for Rigaku Oxford Diffraction, GUI svn.r5739)
;
_audit_update_record
;
2020-05-02 deposited with the CCDC.	2020-12-28 downloaded from the CCDC.
;
_cell_angle_alpha 90
_cell_angle_beta 94.680(2)
_cell_angle_gamma 90
_cell_formula_units_Z 4
_cell_length_a 10.5325(2)
_cell_length_b 8.1523(2)
_cell_length_c 19.8965(4)
_cell_measurement_reflns_used 7192
_cell_measurement_temperature 113(2)
_cell_measurement_theta_max 26.7850
_cell_measurement_theta_min 1.9380
_cell_volume 1702.70(6)
_computing_cell_refinement 'CrysAlisPro 1.171.41.36a (Rigaku OD, 2019)'
_computing_data_collection 'CrysAlisPro 1.171.41.36a (Rigaku OD, 2019)'
_computing_data_reduction 'CrysAlisPro 1.171.41.36a (Rigaku OD, 2019)'
_computing_molecular_graphics 'Olex2 (Dolomanov et al., 2009)'
_computing_publication_material 'Olex2 (Dolomanov et al., 2009)'
_computing_structure_refinement 'ShelXL (Sheldrick, 2015)'
_computing_structure_solution 'ShelXT (Sheldrick, 2015)'
_diffrn_ambient_temperature 113(2)
_diffrn_detector 'Hybrid Pixel Array Detector'
_diffrn_detector_area_resol_mean 10.0000
_diffrn_measured_fraction_theta_full 1.000
_diffrn_measured_fraction_theta_max 0.955
_diffrn_measurement_details
;
List of Runs (angles in degrees, time in seconds):

  # Type    Start    End  Width  t~exp~   \w     \q     \k     \f   Frames
#--------------------------------------------------------------------------
  1  \w     10.00  40.00   0.50   10.87    --   10.60  77.00 -90.00   60
  2  \w    -77.00  17.00   0.50   10.87    --   10.60 -38.00  60.00  188
  3  \w    -13.00  48.00   0.50   10.87    --   10.60 -38.00  90.00  122
  4  \w     60.00 100.00   0.50   10.87    --   10.60  77.00 -90.00   80
  5  \w    -86.00 -52.00   0.50   10.87    --  -10.90 -57.00 -30.00   68
  6  \w    -34.00   7.00   0.50   10.87    --  -10.90 -57.00 -30.00   82
  7  \w    -38.00  -5.00   0.50   10.87    --  -10.90  82.00  60.00   66
  8  \w    -24.00  10.00   0.50   10.87    --  -10.90  77.00 -30.00   68
  9  \w     42.00  67.00   0.50   10.87    --  -10.90  82.00  60.00   50
 10  \w    -17.00  78.00   0.50   10.87    --  -10.90  77.00   0.00  190
;
_diffrn_measurement_device 'four-circle diffractometer'
_diffrn_measurement_device_type 'XtaLAB Pro II AFC12 (RINC): Kappa single'
_diffrn_measurement_method '\w scans'
_diffrn_orient_matrix_type 'CrysAlisPro convention (1999,Acta A55,543-557)'
_diffrn_orient_matrix_UB_11 -0.0422832000
_diffrn_orient_matrix_UB_12 -0.0662012000
_diffrn_orient_matrix_UB_13 -0.0079700000
_diffrn_orient_matrix_UB_21 0.0215807000
_diffrn_orient_matrix_UB_22 -0.0392618000
_diffrn_orient_matrix_UB_23 0.0306354000
_diffrn_orient_matrix_UB_31 -0.0480777000
_diffrn_orient_matrix_UB_32 0.0405979000
_diffrn_orient_matrix_UB_33 0.0166485000
_diffrn_radiation_monochromator mirror
_diffrn_radiation_probe x-ray
_diffrn_radiation_type 'Mo K\a'
_diffrn_radiation_wavelength 0.71073
_diffrn_reflns_av_R_equivalents 0.0245
_diffrn_reflns_av_unetI/netI 0.0272
_diffrn_reflns_Laue_measured_fraction_full 1.000
_diffrn_reflns_Laue_measured_fraction_max 0.955
_diffrn_reflns_limit_h_max 13
_diffrn_reflns_limit_h_min -13
_diffrn_reflns_limit_k_max 8
_diffrn_reflns_limit_k_min -10
_diffrn_reflns_limit_l_max 25
_diffrn_reflns_limit_l_min -19
_diffrn_reflns_number 13633
_diffrn_reflns_point_group_measured_fraction_full 1.000
_diffrn_reflns_point_group_measured_fraction_max 0.955
_diffrn_reflns_theta_full 25.242
_diffrn_reflns_theta_max 27.014
_diffrn_reflns_theta_min 1.940
_diffrn_source 'micro-focus sealed X-ray tube'
_diffrn_source_type 'Rigaku (Mo) X-ray Source'
_exptl_absorpt_coefficient_mu 0.109
_exptl_absorpt_correction_T_max 1.00000
_exptl_absorpt_correction_T_min 0.71365
_exptl_absorpt_correction_type multi-scan
_exptl_absorpt_process_details
;
CrysAlisPro 1.171.41.36a (Rigaku Oxford Diffraction, 2019)
Empirical absorption correction using spherical harmonics,
 implemented in SCALE3 ABSPACK scaling algorithm.
;
_exptl_crystal_colour 'clear light colourless'
_exptl_crystal_colour_lustre clear
_exptl_crystal_colour_modifier light
_exptl_crystal_colour_primary colourless
_exptl_crystal_density_diffrn 1.445
_exptl_crystal_description block
_exptl_crystal_F_000 776
_exptl_crystal_size_max 0.2
_exptl_crystal_size_mid 0.15
_exptl_crystal_size_min 0.1
_refine_diff_density_max 0.263
_refine_diff_density_min -0.221
_refine_diff_density_rms 0.043
_refine_ls_extinction_coef 0.0074(11)
_refine_ls_extinction_expression Fc^*^=kFc[1+0.001xFc^2^\l^3^/sin(2\q)]^-1/4^
_refine_ls_extinction_method 'SHELXL-2018/3 (Sheldrick 2018)'
_refine_ls_goodness_of_fit_ref 1.063
_refine_ls_hydrogen_treatment constr
_refine_ls_matrix_type full
_refine_ls_number_parameters 249
_refine_ls_number_reflns 3558
_refine_ls_number_restraints 0
_refine_ls_restrained_S_all 1.063
_refine_ls_R_factor_all 0.0440
_refine_ls_R_factor_gt 0.0353
_refine_ls_shift/su_max 0.001
_refine_ls_shift/su_mean 0.000
_refine_ls_structure_factor_coef Fsqd
_refine_ls_weighting_details 'w=1/[\s^2^(Fo^2^)+(0.0431P)^2^+0.5305P] where P=(Fo^2^+2Fc^2^)/3'
_refine_ls_weighting_scheme calc
_refine_ls_wR_factor_gt 0.0893
_refine_ls_wR_factor_ref 0.0939
_reflns_Friedel_coverage 0.000
_reflns_number_gt 2987
_reflns_number_total 3558
_reflns_threshold_expression 'I > 2\s(I)'
_cod_data_source_file d0ob02431g2.cif
_cod_data_source_block sh0211-2
_cod_depositor_comments 'Adding full bibliography for 7157832--7157834.cif.'
_cod_database_code 7157833
_shelx_shelxl_version_number 2018/3
_chemical_oxdiff_formula 'C18 H19 N2 O6'
_shelx_space_group_comment
;
The symmetry employed for this shelxl refinement is uniquely defined
by the following loop, which should always be used as a source of
symmetry information in preference to the above space-group names.
They are only intended as comments.
;
_diffrn_oxdiff_digest_frames
;
01093e50bc978df131db035efeec0c360400025243a
;
_reflns_odcompleteness_completeness 99.63
_reflns_odcompleteness_iscentric 1
_reflns_odcompleteness_theta 26.32
_olex2_refinement_description
;
1. Fixed Uiso
 At 1.2 times of:
  All C(H) groups
 At 1.5 times of:
  All C(H,H,H) groups
2.a Aromatic/amide H refined with riding coordinates:
 C2(H2), C4(H4), C7(H7), C15(H15), C16(H16), C18(H18)
2.b Idealised Me refined as rotating group:
 C10(H10A,H10B,H10C), C11(H11A,H11B,H11C), C12(H12A,H12B,H12C), C19(H19A,H19B,
 H19C)
;
_olex2_submission_special_instructions 'No special instructions were received'
_oxdiff_exptl_absorpt_empirical_details
;
Empirical correction (ABSPACK) includes:
- Absorption correction using spherical harmonics
- Frame scaling
;
_oxdiff_exptl_absorpt_empirical_full_max 1.283
_oxdiff_exptl_absorpt_empirical_full_min 0.719

loop_
_space_group_symop_operation_xyz
'x, y, z'
'-x, y+1/2, -z+1/2'
'-x, -y, -z'
'x, -y-1/2, z-1/2'

loop_
_atom_site_label
_atom_site_type_symbol
_atom_site_fract_x
_atom_site_fract_y
_atom_site_fract_z
_atom_site_U_iso_or_equiv
_atom_site_adp_type
_atom_site_occupancy
_atom_site_site_symmetry_order
_atom_site_calc_flag
_atom_site_refinement_flags_posn
_atom_site_refinement_flags_adp
_atom_site_refinement_flags_occupancy
_atom_site_disorder_assembly
_atom_site_disorder_group
O1 O 0.37067(8) 0.84399(11) 0.48449(5) 0.0218(2) Uani 1 1 d . . . . .
O2 O 0.97590(8) 0.54504(11) 0.62934(5) 0.0207(2) Uani 1 1 d . . . . .
O3 O 0.86645(8) 0.33620(11) 0.69803(5) 0.0222(2) Uani 1 1 d . . . . .
O4 O 0.47130(8) 0.51300(12) 0.75161(4) 0.0189(2) Uani 1 1 d . . . . .
O5 O 0.06475(9) 0.17911(13) 0.55139(5) 0.0297(3) Uani 1 1 d . . . . .
O6 O 0.02257(9) 0.05715(12) 0.64339(5) 0.0269(2) Uani 1 1 d . . . . .
N1 N 0.37577(9) 0.64012(13) 0.56657(5) 0.0160(2) Uani 1 1 d . . . . .
N2 N 0.08436(10) 0.15475(13) 0.61232(6) 0.0191(3) Uani 1 1 d . . . . .
C1 C 0.43811(11) 0.74250(16) 0.52817(6) 0.0162(3) Uani 1 1 d . . . . .
C2 C 0.56872(11) 0.75466(15) 0.53063(6) 0.0164(3) Uani 1 1 d . . . . .
H2 H 0.607409 0.831347 0.504354 0.020 Uiso 1 1 calc R . . . .
C3 C 0.64179(11) 0.64943(15) 0.57338(6) 0.0153(3) Uani 1 1 d . . . . .
C4 C 0.77771(11) 0.65504(16) 0.57831(6) 0.0161(3) Uani 1 1 d . . . . .
H4 H 0.819209 0.730702 0.552821 0.019 Uiso 1 1 calc R . . . .
C5 C 0.84675(11) 0.55054(16) 0.62000(6) 0.0166(3) Uani 1 1 d . . . . .
C6 C 0.78408(11) 0.43124(16) 0.65907(6) 0.0169(3) Uani 1 1 d . . . . .
C7 C 0.65453(11) 0.42333(16) 0.65521(6) 0.0166(3) Uani 1 1 d . . . . .
H7 H 0.614798 0.344636 0.680052 0.020 Uiso 1 1 calc R . . . .
C8 C 0.57908(11) 0.53464(15) 0.61340(6) 0.0150(3) Uani 1 1 d . . . . .
C9 C 0.44431(11) 0.53996(15) 0.60887(6) 0.0147(3) Uani 1 1 d . . . . .
C10 C 0.23442(11) 0.83695(18) 0.48218(7) 0.0232(3) Uani 1 1 d . . . . .
H10A H 0.198504 0.906396 0.446581 0.035 Uiso 1 1 calc GR . . . .
H10B H 0.206825 0.873667 0.524458 0.035 Uiso 1 1 calc GR . . . .
H10C H 0.206671 0.726062 0.473950 0.035 Uiso 1 1 calc GR . . . .
C11 C 1.04308(12) 0.65472(18) 0.58870(7) 0.0237(3) Uani 1 1 d . . . . .
H11A H 1.022207 0.630210 0.541906 0.036 Uiso 1 1 calc GR . . . .
H11B H 1.133101 0.641884 0.599251 0.036 Uiso 1 1 calc GR . . . .
H11C H 1.018991 0.765668 0.597667 0.036 Uiso 1 1 calc GR . . . .
C12 C 0.81247(13) 0.2088(2) 0.73553(8) 0.0321(4) Uani 1 1 d . . . . .
H12A H 0.762724 0.137614 0.705292 0.048 Uiso 1 1 calc GR . . . .
H12B H 0.758881 0.255922 0.767208 0.048 Uiso 1 1 calc GR . . . .
H12C H 0.879408 0.146939 0.759359 0.048 Uiso 1 1 calc GR . . . .
C13 C 0.36489(11) 0.43039(15) 0.64873(6) 0.0150(3) Uani 1 1 d . . . . .
C14 C 0.38046(11) 0.41633(15) 0.71945(6) 0.0156(3) Uani 1 1 d . . . . .
C15 C 0.30124(12) 0.31346(16) 0.75353(7) 0.0180(3) Uani 1 1 d . . . . .
H15 H 0.314089 0.302604 0.800114 0.022 Uiso 1 1 calc R . . . .
C16 C 0.20398(12) 0.22779(16) 0.71849(7) 0.0185(3) Uani 1 1 d . . . . .
H16 H 0.150694 0.159780 0.741044 0.022 Uiso 1 1 calc R . . . .
C17 C 0.18745(11) 0.24509(15) 0.64940(6) 0.0166(3) Uani 1 1 d . . . . .
C18 C 0.26558(11) 0.34490(15) 0.61451(6) 0.0157(3) Uani 1 1 d . . . . .
H18 H 0.251509 0.354752 0.567930 0.019 Uiso 1 1 calc R . . . .
C19 C 0.50553(13) 0.48210(18) 0.82177(6) 0.0240(3) Uani 1 1 d . . . . .
H19A H 0.526288 0.368172 0.828068 0.036 Uiso 1 1 calc GR . . . .
H19B H 0.435215 0.509548 0.847454 0.036 Uiso 1 1 calc GR . . . .
H19C H 0.577998 0.547897 0.836703 0.036 Uiso 1 1 calc GR . . . .

loop_
_atom_site_aniso_label
_atom_site_aniso_U_11
_atom_site_aniso_U_22
_atom_site_aniso_U_33
_atom_site_aniso_U_23
_atom_site_aniso_U_13
_atom_site_aniso_U_12
O1 0.0153(4) 0.0236(5) 0.0263(5) 0.0103(4) -0.0001(4) 0.0000(4)
O2 0.0125(4) 0.0236(5) 0.0262(5) 0.0050(4) 0.0023(3) -0.0002(4)
O3 0.0150(4) 0.0248(5) 0.0264(5) 0.0098(4) -0.0003(4) 0.0014(4)
O4 0.0184(4) 0.0232(5) 0.0148(5) 0.0004(4) -0.0004(3) -0.0051(4)
O5 0.0267(5) 0.0419(6) 0.0197(5) 0.0021(5) -0.0037(4) -0.0107(5)
O6 0.0261(5) 0.0238(5) 0.0309(6) 0.0034(4) 0.0028(4) -0.0110(4)
N1 0.0151(5) 0.0169(5) 0.0160(6) -0.0001(4) 0.0010(4) -0.0007(4)
N2 0.0159(5) 0.0192(6) 0.0223(6) 0.0004(5) 0.0018(4) -0.0006(4)
C1 0.0185(6) 0.0153(6) 0.0146(6) 0.0001(5) 0.0003(5) 0.0002(5)
C2 0.0183(6) 0.0153(6) 0.0160(6) 0.0009(5) 0.0039(5) -0.0022(5)
C3 0.0167(6) 0.0162(6) 0.0132(6) -0.0040(5) 0.0022(5) -0.0007(5)
C4 0.0159(6) 0.0165(6) 0.0164(7) -0.0009(5) 0.0044(5) -0.0033(5)
C5 0.0137(6) 0.0186(6) 0.0177(7) -0.0045(5) 0.0025(5) -0.0008(5)
C6 0.0181(6) 0.0174(6) 0.0150(7) -0.0005(5) 0.0005(5) 0.0016(5)
C7 0.0168(6) 0.0172(6) 0.0159(7) 0.0003(5) 0.0028(5) -0.0015(5)
C8 0.0153(6) 0.0160(6) 0.0138(6) -0.0026(5) 0.0020(5) -0.0010(5)
C9 0.0160(6) 0.0152(6) 0.0128(6) -0.0022(5) 0.0009(4) -0.0010(5)
C10 0.0157(6) 0.0257(7) 0.0276(8) 0.0064(6) -0.0006(5) 0.0018(6)
C11 0.0141(6) 0.0257(7) 0.0320(8) 0.0064(6) 0.0054(5) -0.0007(5)
C12 0.0212(7) 0.0370(9) 0.0382(9) 0.0215(7) 0.0027(6) 0.0027(6)
C13 0.0126(6) 0.0147(6) 0.0180(7) 0.0010(5) 0.0026(5) 0.0030(5)
C14 0.0133(6) 0.0153(6) 0.0181(7) 0.0002(5) 0.0002(5) 0.0021(5)
C15 0.0189(6) 0.0209(7) 0.0144(7) 0.0027(5) 0.0017(5) 0.0011(5)
C16 0.0166(6) 0.0176(6) 0.0217(7) 0.0046(5) 0.0040(5) -0.0004(5)
C17 0.0130(6) 0.0155(6) 0.0212(7) 0.0001(5) 0.0007(5) 0.0011(5)
C18 0.0155(6) 0.0161(6) 0.0154(7) 0.0017(5) 0.0012(5) 0.0027(5)
C19 0.0251(7) 0.0286(8) 0.0175(7) 0.0025(6) -0.0032(5) -0.0060(6)

loop_
_atom_type_symbol
_atom_type_description
_atom_type_scat_dispersion_real
_atom_type_scat_dispersion_imag
_atom_type_scat_source
C C 0.0033 0.0016 'International Tables Vol C Tables 4.2.6.8 and 6.1.1.4'
H H 0.0000 0.0000 'International Tables Vol C Tables 4.2.6.8 and 6.1.1.4'
N N 0.0061 0.0033 'International Tables Vol C Tables 4.2.6.8 and 6.1.1.4'
O O 0.0106 0.0060 'International Tables Vol C Tables 4.2.6.8 and 6.1.1.4'

loop_
_geom_angle_atom_site_label_1
_geom_angle_atom_site_label_2
_geom_angle_atom_site_label_3
_geom_angle
_geom_angle_site_symmetry_1
_geom_angle_site_symmetry_3
_geom_angle_publ_flag
C1 O1 C10 117.80(10) . . ?
C5 O2 C11 115.97(10) . . ?
C6 O3 C12 116.83(10) . . ?
C14 O4 C19 117.88(10) . . ?
C1 N1 C9 118.28(10) . . ?
O5 N2 C17 118.34(10) . . ?
O6 N2 O5 123.27(11) . . ?
O6 N2 C17 118.39(11) . . ?
O1 C1 C2 116.62(11) . . ?
N1 C1 O1 119.32(11) . . ?
N1 C1 C2 124.05(11) . . ?
C1 C2 H2 120.7 . . ?
C1 C2 C3 118.53(11) . . ?
C3 C2 H2 120.7 . . ?
C2 C3 C4 121.50(11) . . ?
C2 C3 C8 119.13(11) . . ?
C8 C3 C4 119.37(11) . . ?
C3 C4 H4 119.8 . . ?
C5 C4 C3 120.38(12) . . ?
C5 C4 H4 119.8 . . ?
O2 C5 C6 113.72(11) . . ?
C4 C5 O2 125.77(11) . . ?
C4 C5 C6 120.52(11) . . ?
O3 C6 C5 113.22(10) . . ?
O3 C6 C7 126.56(12) . . ?
C7 C6 C5 120.21(11) . . ?
C6 C7 H7 119.7 . . ?
C6 C7 C8 120.68(12) . . ?
C8 C7 H7 119.7 . . ?
C3 C8 C7 118.78(11) . . ?
C9 C8 C3 116.88(11) . . ?
C9 C8 C7 124.34(11) . . ?
N1 C9 C8 123.00(11) . . ?
N1 C9 C13 113.64(10) . . ?
C8 C9 C13 123.33(11) . . ?
O1 C10 H10A 109.5 . . ?
O1 C10 H10B 109.5 . . ?
O1 C10 H10C 109.5 . . ?
H10A C10 H10B 109.5 . . ?
H10A C10 H10C 109.5 . . ?
H10B C10 H10C 109.5 . . ?
O2 C11 H11A 109.5 . . ?
O2 C11 H11B 109.5 . . ?
O2 C11 H11C 109.5 . . ?
H11A C11 H11B 109.5 . . ?
H11A C11 H11C 109.5 . . ?
H11B C11 H11C 109.5 . . ?
O3 C12 H12A 109.5 . . ?
O3 C12 H12B 109.5 . . ?
O3 C12 H12C 109.5 . . ?
H12A C12 H12B 109.5 . . ?
H12A C12 H12C 109.5 . . ?
H12B C12 H12C 109.5 . . ?
C14 C13 C9 123.66(11) . . ?
C18 C13 C9 118.14(11) . . ?
C18 C13 C14 118.10(11) . . ?
O4 C14 C13 116.33(11) . . ?
O4 C14 C15 123.04(11) . . ?
C15 C14 C13 120.56(11) . . ?
C14 C15 H15 119.8 . . ?
C16 C15 C14 120.43(12) . . ?
C16 C15 H15 119.8 . . ?
C15 C16 H16 120.7 . . ?
C17 C16 C15 118.67(12) . . ?
C17 C16 H16 120.7 . . ?
C16 C17 N2 118.69(11) . . ?
C16 C17 C18 121.90(11) . . ?
C18 C17 N2 119.40(11) . . ?
C13 C18 H18 119.9 . . ?
C17 C18 C13 120.29(11) . . ?
C17 C18 H18 119.9 . . ?
O4 C19 H19A 109.5 . . ?
O4 C19 H19B 109.5 . . ?
O4 C19 H19C 109.5 . . ?
H19A C19 H19B 109.5 . . ?
H19A C19 H19C 109.5 . . ?
H19B C19 H19C 109.5 . . ?

loop_
_geom_bond_atom_site_label_1
_geom_bond_atom_site_label_2
_geom_bond_distance
_geom_bond_site_symmetry_2
_geom_bond_publ_flag
O1 C1 1.3579(15) . ?
O1 C10 1.4331(14) . ?
O2 C5 1.3586(14) . ?
O2 C11 1.4309(15) . ?
O3 C6 1.3579(15) . ?
O3 C12 1.4241(16) . ?
O4 C14 1.3587(15) . ?
O4 C19 1.4351(15) . ?
O5 N2 1.2292(14) . ?
O6 N2 1.2265(14) . ?
N1 C1 1.3392(16) . ?
N1 C9 1.3405(16) . ?
N2 C17 1.4611(16) . ?
C1 C2 1.3761(17) . ?
C2 H2 0.9300 . ?
C2 C3 1.3946(18) . ?
C3 C4 1.4276(16) . ?
C3 C8 1.4254(17) . ?
C4 H4 0.9300 . ?
C4 C5 1.3580(18) . ?
C5 C6 1.4385(18) . ?
C6 C7 1.3619(17) . ?
C7 H7 0.9300 . ?
C7 C8 1.4279(17) . ?
C8 C9 1.4156(16) . ?
C9 C13 1.4950(17) . ?
C10 H10A 0.9600 . ?
C10 H10B 0.9600 . ?
C10 H10C 0.9600 . ?
C11 H11A 0.9600 . ?
C11 H11B 0.9600 . ?
C11 H11C 0.9600 . ?
C12 H12A 0.9600 . ?
C12 H12B 0.9600 . ?
C12 H12C 0.9600 . ?
C13 C14 1.4080(17) . ?
C13 C18 1.3882(17) . ?
C14 C15 1.3969(17) . ?
C15 H15 0.9300 . ?
C15 C16 1.3808(18) . ?
C16 H16 0.9300 . ?
C16 C17 1.3786(18) . ?
C17 C18 1.3837(17) . ?
C18 H18 0.9300 . ?
C19 H19A 0.9600 . ?
C19 H19B 0.9600 . ?
C19 H19C 0.9600 . ?

loop_
_geom_torsion_atom_site_label_1
_geom_torsion_atom_site_label_2
_geom_torsion_atom_site_label_3
_geom_torsion_atom_site_label_4
_geom_torsion
_geom_torsion_site_symmetry_1
_geom_torsion_site_symmetry_2
_geom_torsion_site_symmetry_3
_geom_torsion_site_symmetry_4
_geom_torsion_publ_flag
O1 C1 C2 C3 -178.18(11) . . . . ?
O2 C5 C6 O3 0.19(15) . . . . ?
O2 C5 C6 C7 179.49(11) . . . . ?
O3 C6 C7 C8 178.11(12) . . . . ?
O4 C14 C15 C16 174.86(12) . . . . ?
O5 N2 C17 C16 175.20(11) . . . . ?
O5 N2 C17 C18 -4.91(17) . . . . ?
O6 N2 C17 C16 -5.55(17) . . . . ?
O6 N2 C17 C18 174.34(11) . . . . ?
N1 C1 C2 C3 2.97(19) . . . . ?
N1 C9 C13 C14 -127.82(12) . . . . ?
N1 C9 C13 C18 48.35(15) . . . . ?
N2 C17 C18 C13 -179.32(11) . . . . ?
C1 N1 C9 C8 -1.72(18) . . . . ?
C1 N1 C9 C13 -179.54(10) . . . . ?
C1 C2 C3 C4 179.85(12) . . . . ?
C1 C2 C3 C8 -0.64(18) . . . . ?
C2 C3 C4 C5 -179.58(12) . . . . ?
C2 C3 C8 C7 177.76(11) . . . . ?
C2 C3 C8 C9 -2.49(17) . . . . ?
C3 C4 C5 O2 -179.46(11) . . . . ?
C3 C4 C5 C6 0.87(19) . . . . ?
C3 C8 C9 N1 3.80(18) . . . . ?
C3 C8 C9 C13 -178.60(11) . . . . ?
C4 C3 C8 C7 -2.72(17) . . . . ?
C4 C3 C8 C9 177.03(11) . . . . ?
C4 C5 C6 O3 179.90(11) . . . . ?
C4 C5 C6 C7 -0.81(19) . . . . ?
C5 C6 C7 C8 -1.07(19) . . . . ?
C6 C7 C8 C3 2.82(18) . . . . ?
C6 C7 C8 C9 -176.92(12) . . . . ?
C7 C8 C9 N1 -176.46(12) . . . . ?
C7 C8 C9 C13 1.14(19) . . . . ?
C8 C3 C4 C5 0.91(18) . . . . ?
C8 C9 C13 C14 54.38(17) . . . . ?
C8 C9 C13 C18 -129.45(13) . . . . ?
C9 N1 C1 O1 179.38(11) . . . . ?
C9 N1 C1 C2 -1.81(19) . . . . ?
C9 C13 C14 O4 1.86(17) . . . . ?
C9 C13 C14 C15 178.89(11) . . . . ?
C9 C13 C18 C17 -178.41(11) . . . . ?
C10 O1 C1 N1 0.50(17) . . . . ?
C10 O1 C1 C2 -178.40(11) . . . . ?
C11 O2 C5 C4 -3.21(18) . . . . ?
C11 O2 C5 C6 176.48(11) . . . . ?
C12 O3 C6 C5 -176.63(12) . . . . ?
C12 O3 C6 C7 4.13(19) . . . . ?
C13 C14 C15 C16 -1.96(19) . . . . ?
C14 C13 C18 C17 -2.02(18) . . . . ?
C14 C15 C16 C17 0.44(19) . . . . ?
C15 C16 C17 N2 -179.86(11) . . . . ?
C15 C16 C17 C18 0.25(19) . . . . ?
C16 C17 C18 C13 0.57(19) . . . . ?
C18 C13 C14 O4 -174.31(11) . . . . ?
C18 C13 C14 C15 2.71(17) . . . . ?
C19 O4 C14 C13 -169.29(11) . . . . ?
C19 O4 C14 C15 13.77(17) . . . . ?
